data_4105205
loop_
_publ_author_name
'Norihisa Hoshino'
'Motohiro Nakano'
'Hiroyuki Nojiri'
'Wolfgang Wernsdorfer'
'Hiroki Oshio'

_publ_contact_author_address
;
 Graduate School of Pure and Applied Sciences
 University of Tsukuba
 Tennodai 1-1-1
 Tsukuba 305-8571
 Japan
;
_publ_contact_author_email oshio@chem.tsukuba.ac.jp
_publ_contact_author_fax +81-29-853-4238
_publ_contact_author_name 'Prof. Hiroki Oshio'
_publ_contact_author_phone +81-29-853-4238
_publ_section_title
;
 Templating Odd Numbered Magnetic Rings: Oxovanadium Heptagons Sandwiched
 by \b-Cyclodextrins
;
_journal_name_full 'Journal of the American Chemical Society'
_journal_page_first 15100
_journal_page_last 15101
_journal_paper_doi 10.1021/ja9066496
_journal_volume 131
_journal_year 2009
_chemical_absolute_configuration ad
_chemical_formula_moiety '(C84 H126 Na14 O84 V7 7-), 7(Na +), 65(H2 O)'
_chemical_formula_sum 'C84 H256 Na14 O149 V7'
_chemical_formula_weight 4329.33
_chemical_name_systematic
; 
 Na7[(V=O)7Na7(H2O)7(b-CD)2].65H2O (1)
;
_space_group_IT_number 155
_symmetry_cell_setting trigonal
_symmetry_space_group_name_Hall 'R 3 2"'
_symmetry_space_group_name_H-M 'R 3 2 :H'
_atom_sites_solution_hydrogens geom
_atom_sites_solution_primary direct
_atom_sites_solution_secondary difmap
_audit_creation_method SHELXL-97
_cell_angle_alpha 90.00
_cell_angle_beta 90.00
_cell_angle_gamma 120.00
_cell_formula_units_Z 9
_cell_length_a 34.444(3)
_cell_length_b 34.444(3)
_cell_length_c 46.286(6)
_cell_measurement_reflns_used 978
_cell_measurement_temperature 200(2)
_cell_measurement_theta_max 18.867
_cell_measurement_theta_min 2.365
_cell_volume 47556(9)
_computing_cell_refinement 'Bruker SMART'
_computing_data_collection 'Bruker SMART'
_computing_data_reduction 'Bruker SAINT'
_computing_molecular_graphics 'Bruker SHELXTL'
_computing_publication_material 'Bruker SHELXTL'
_computing_structure_refinement 'Bruker SHELXTL'
_computing_structure_solution 'Bruker SHELXTL'
_diffrn_ambient_temperature 200(2)
_diffrn_detector_area_resol_mean 8.366
_diffrn_measured_fraction_theta_full 0.994
_diffrn_measured_fraction_theta_max 0.994
_diffrn_measurement_device_type 'CCD area detector'
_diffrn_measurement_method 'phi and omega scans'
_diffrn_radiation_monochromator graphite
_diffrn_radiation_source 'sealed tube'
_diffrn_radiation_type MoK\a
_diffrn_radiation_wavelength 0.71073
_diffrn_reflns_av_R_equivalents 0.0739
_diffrn_reflns_av_sigmaI/netI 0.0707
_diffrn_reflns_limit_h_max 40
_diffrn_reflns_limit_h_min -31
_diffrn_reflns_limit_k_max 36
_diffrn_reflns_limit_k_min -40
_diffrn_reflns_limit_l_max 54
_diffrn_reflns_limit_l_min -54
_diffrn_reflns_number 75501
_diffrn_reflns_theta_full 25.00
_diffrn_reflns_theta_max 25.00
_diffrn_reflns_theta_min 2.01
_exptl_absorpt_coefficient_mu 0.435
_exptl_absorpt_correction_T_max 0.9180
_exptl_absorpt_correction_T_min 0.8118
_exptl_absorpt_correction_type empirical
_exptl_absorpt_process_details 'Bruker SADABS'
_exptl_crystal_colour blue
_exptl_crystal_density_diffrn 1.361
_exptl_crystal_description rod
_exptl_crystal_F_000 20403
_exptl_crystal_size_max 0.50
_exptl_crystal_size_mid 0.20
_exptl_crystal_size_min 0.20
_platon_squeeze_details
;
 Use of the SQUEEZE subroutine of the PLATON program suite
 (PLATON Reference : Spek, A.L. (1990), Acta Cryst. A46, C-34)
 indicated the presence of a large solvent accessible void
 comprising a total volume of 25213.6 A. Calculations indicated
 the contribution of 6523.1 -e per lattice due to diffuse cation
 and solvent scattering. 630 electrons are assigned to the 63
 sodium cations, with the remaining 5850 electrons assigned to
 585 molecules of water. This equates to 7 sodium cations and
 65 water molecules per a [(V=O)7Na7(H2O)7(b-CD)2]7- ion.
;
_refine_diff_density_max 0.477
_refine_diff_density_min -0.335
_refine_diff_density_rms 0.081
_refine_ls_abs_structure_details 'Flack H D (1983), Acta Cryst. A39, 876-881'
_refine_ls_abs_structure_Flack 0.10(2)
_refine_ls_extinction_method none
_refine_ls_goodness_of_fit_ref 0.924
_refine_ls_hydrogen_treatment constr
_refine_ls_matrix_type full
_refine_ls_number_parameters 823
_refine_ls_number_reflns 18547
_refine_ls_number_restraints 0
_refine_ls_restrained_S_all 0.924
_refine_ls_R_factor_all 0.1040
_refine_ls_R_factor_gt 0.0709
_refine_ls_shift/su_max 0.001
_refine_ls_shift/su_mean 0.000
_refine_ls_structure_factor_coef Fsqd
_refine_ls_weighting_details 'calc w=1/[\s^2^(Fo^2^)+(0.1167P)^2^+0.0000P] where P=(Fo^2^+2Fc^2^)/3'
_refine_ls_weighting_scheme calc
_refine_ls_wR_factor_gt 0.1761
_refine_ls_wR_factor_ref 0.1912
_reflns_number_gt 11233
_reflns_number_total 18547
_reflns_threshold_expression >2sigma(I)
_cod_data_source_file ja9066496_si_001_1.cif
_cod_data_source_block 1
_cod_original_sg_symbol_H-M 'R 3 2'
_cod_database_code 4105205

loop_
_symmetry_equiv_pos_as_xyz
'x, y, z'
'-y, x-y, z'
'-x+y, -x, z'
'y, x, -z'
'x-y, -y, -z'
'-x, -x+y, -z'
'x+2/3, y+1/3, z+1/3'
'-y+2/3, x-y+1/3, z+1/3'
'-x+y+2/3, -x+1/3, z+1/3'
'y+2/3, x+1/3, -z+1/3'
'x-y+2/3, -y+1/3, -z+1/3'
'-x+2/3, -x+y+1/3, -z+1/3'
'x+1/3, y+2/3, z+2/3'
'-y+1/3, x-y+2/3, z+2/3'
'-x+y+1/3, -x+2/3, z+2/3'
'y+1/3, x+2/3, -z+2/3'
'x-y+1/3, -y+2/3, -z+2/3'
'-x+1/3, -x+y+2/3, -z+2/3'

loop_
_atom_site_label
_atom_site_type_symbol
_atom_site_fract_x
_atom_site_fract_y
_atom_site_fract_z
_atom_site_U_iso_or_equiv
_atom_site_adp_type
_atom_site_occupancy
_atom_site_symmetry_multiplicity
_atom_site_calc_flag
_atom_site_refinement_flags
V1 V 0.22947(4) 0.08738(4) 0.66770(2) 0.0721(3) Uani 1 1 d .
V2 V 0.09136(4) 0.16036(4) 0.66786(2) 0.0618(3) Uani 1 1 d .
V3 V 0.14260(4) 0.36220(4) 0.66754(2) 0.0593(3) Uani 1 1 d .
V4 V 0.3333 0.53752(4) 0.6667 0.0433(3) Uani 1 2 d S
Na1 Na 0.3333 0.16581(14) 0.6667 0.0930(12) Uani 1 2 d S
Na2 Na 0.17672(9) 0.14405(9) 0.66760(5) 0.0722(7) Uani 1 1 d .
Na3 Na 0.14169(9) 0.26889(8) 0.66785(5) 0.0744(7) Uani 1 1 d .
Na4 Na 0.25106(8) 0.43236(7) 0.66705(5) 0.0577(6) Uani 1 1 d .
O1 O 0.2089(2) 0.03498(18) 0.66892(11) 0.1047(18) Uani 1 1 d .
O2 O 0.03877(15) 0.12380(17) 0.66890(9) 0.0817(15) Uani 1 1 d .
O3 O 0.09976(15) 0.36979(17) 0.66765(9) 0.0783(13) Uani 1 1 d .
O4 O 0.3333 0.58487(17) 0.6667 0.0611(15) Uani 1 2 d S
O5 O 0.3333 0.2346(2) 0.6667 0.153(4) Uani 1 2 d S
O6 O 0.2431(3) 0.2218(2) 0.6699(2) 0.178(4) Uani 1 1 d .
O7 O 0.2199(2) 0.2904(2) 0.66516(17) 0.140(3) Uani 1 1 d .
O8 O 0.2835(2) 0.3871(2) 0.66679(14) 0.1095(19) Uani 1 1 d .
O9 O 0.27625(14) 0.11899(14) 0.63884(8) 0.0640(11) Uani 1 1 d .
O10 O 0.27844(16) 0.11013(14) 0.69631(9) 0.0740(13) Uani 1 1 d .
O11 O 0.19275(13) 0.09785(14) 0.63817(7) 0.0601(11) Uani 1 1 d .
O12 O 0.20360(13) 0.11041(16) 0.69644(7) 0.0655(11) Uani 1 1 d .
O13 O 0.12636(15) 0.14819(14) 0.63953(7) 0.0660(11) Uani 1 1 d .
O14 O 0.11808(14) 0.13815(14) 0.69689(7) 0.0620(11) Uani 1 1 d .
O15 O 0.09804(13) 0.20571(15) 0.63832(7) 0.0614(11) Uani 1 1 d .
O16 O 0.10875(15) 0.20849(14) 0.69638(7) 0.0638(11) Uani 1 1 d .
O17 O 0.13871(13) 0.31841(13) 0.63918(7) 0.0572(10) Uani 1 1 d .
O18 O 0.12584(14) 0.31512(13) 0.69688(8) 0.0645(11) Uani 1 1 d .
O19 O 0.18473(14) 0.40547(14) 0.63862(7) 0.0629(11) Uani 1 1 d .
O20 O 0.18879(14) 0.39710(13) 0.69492(7) 0.0566(10) Uani 1 1 d .
O21 O 0.28772(12) 0.49990(11) 0.69584(6) 0.0467(9) Uani 1 1 d .
O22 O 0.37329(12) 0.53340(13) 0.69403(7) 0.0478(9) Uani 1 1 d .
C1 C 0.1961(2) 0.1236(2) 0.58895(12) 0.0632(17) Uani 1 1 d .
H1 H 0.1645 0.0998 0.5847 0.076 Uiso 1 1 calc R
C2 C 0.2145(2) 0.1070(2) 0.61138(11) 0.0546(14) Uani 1 1 d .
H2 H 0.2114 0.0783 0.6041 0.065 Uiso 1 1 calc R
C3 C 0.26366(18) 0.13847(19) 0.61716(11) 0.0508(14) Uani 1 1 d .
H3 H 0.2676 0.1675 0.6245 0.061 Uiso 1 1 calc R
O23 O 0.33043(12) 0.17884(14) 0.73763(8) 0.0577(10) Uani 1 1 d .
C4 C 0.2905(2) 0.1473(2) 0.58937(11) 0.0601(16) Uani 1 1 d .
H4 H 0.2896 0.1193 0.5825 0.072 Uiso 1 1 calc R
C5 C 0.2701(2) 0.1644(2) 0.56657(12) 0.0581(15) Uani 1 1 d .
H5 H 0.2728 0.1932 0.5733 0.070 Uiso 1 1 calc R
O24 O 0.22336(14) 0.13145(13) 0.56278(7) 0.0573(10) Uani 1 1 d .
C6 C 0.2910(3) 0.1711(3) 0.53643(14) 0.078(2) Uani 1 1 d .
H6 H 0.2754 0.1811 0.5230 0.094 Uiso 1 1 calc R
H7 H 0.3229 0.1949 0.5373 0.094 Uiso 1 1 calc R
O25 O 0.28799(19) 0.13056(19) 0.52561(9) 0.0907(16) Uani 1 1 d .
H8 H 0.2763 0.1104 0.5382 0.136 Uiso 1 1 calc R
C7 C 0.12163(19) 0.22912(19) 0.58819(10) 0.0521(14) Uani 1 1 d .
H9 H 0.0957 0.2336 0.5839 0.062 Uiso 1 1 calc R
C8 C 0.10886(19) 0.1931(2) 0.61165(11) 0.0570(15) Uani 1 1 d .
H10 H 0.0815 0.1653 0.6048 0.068 Uiso 1 1 calc R
C9 C 0.14386(19) 0.18130(19) 0.61700(10) 0.0512(14) Uani 1 1 d .
H11 H 0.1710 0.2085 0.6246 0.061 Uiso 1 1 calc R
C10 C 0.1572(2) 0.16629(19) 0.58989(12) 0.0516(14) Uani 1 1 d .
H12 H 0.1321 0.1368 0.5831 0.062 Uiso 1 1 calc R
O26 O 0.19623(13) 0.16241(13) 0.59709(7) 0.0541(10) Uani 1 1 d .
C11 C 0.17008(18) 0.20256(19) 0.56639(10) 0.0483(14) Uani 1 1 d .
H13 H 0.1975 0.2308 0.5726 0.058 Uiso 1 1 calc R
O27 O 0.13261(14) 0.21119(13) 0.56281(7) 0.0595(11) Uani 1 1 d .
C12 C 0.1775(2) 0.1896(2) 0.53685(12) 0.0551(15) Uani 1 1 d .
H14 H 0.1859 0.2143 0.5229 0.066 Uiso 1 1 calc R
H15 H 0.2015 0.1817 0.5372 0.066 Uiso 1 1 calc R
O28 O 0.1354(2) 0.15149(19) 0.52939(17) 0.148(3) Uani 1 1 d .
H56 H 0.1366 0.1280 0.5321 0.221 Uiso 1 1 calc R
C13 C 0.2099(2) 0.4096(2) 0.58795(11) 0.0576(16) Uani 1 1 d .
H17 H 0.2090 0.4375 0.5832 0.069 Uiso 1 1 calc R
C14 C 0.17474(19) 0.3826(2) 0.61169(11) 0.0510(14) Uani 1 1 d .
H18 H 0.1451 0.3778 0.6050 0.061 Uiso 1 1 calc R
C15 C 0.16975(17) 0.33844(19) 0.61738(9) 0.0446(13) Uani 1 1 d .
H19 H 0.1992 0.3433 0.6247 0.053 Uiso 1 1 calc R
C16 C 0.1585(2) 0.3102(2) 0.59041(10) 0.0499(14) Uani 1 1 d .
H20 H 0.1277 0.3022 0.5837 0.060 Uiso 1 1 calc R
O29 O 0.15951(12) 0.27022(13) 0.59670(8) 0.0549(10) Uani 1 1 d .
C17 C 0.1925(2) 0.3381(2) 0.56717(11) 0.0570(15) Uani 1 1 d .
H21 H 0.2225 0.3431 0.5733 0.068 Uiso 1 1 calc R
O30 O 0.19629(13) 0.38015(14) 0.56305(7) 0.0557(10) Uani 1 1 d .
C18 C 0.1820(2) 0.3159(2) 0.53721(12) 0.074(2) Uani 1 1 d .
H22 H 0.2068 0.3345 0.5237 0.089 Uiso 1 1 calc R
H23 H 0.1797 0.2861 0.5386 0.089 Uiso 1 1 calc R
O31 O 0.14151(16) 0.31092(19) 0.52644(8) 0.0894(17) Uani 1 1 d .
H24 H 0.1413 0.3091 0.5083 0.134 Uiso 1 1 calc R
C19 C 0.28073(19) 0.47230(18) 0.74646(11) 0.0502(14) Uani 1 1 d .
H25 H 0.2564 0.4789 0.7514 0.060 Uiso 1 1 calc R
C20 C 0.3095(2) 0.50490(17) 0.72263(11) 0.0498(14) Uani 1 1 d .
H26 H 0.3193 0.5359 0.7297 0.060 Uiso 1 1 calc R
C21 C 0.35051(19) 0.50293(18) 0.71646(10) 0.0441(13) Uani 1 1 d .
H21A H 0.3408 0.4722 0.7088 0.053 Uiso 1 1 calc R
C22 C 0.37756(19) 0.50909(19) 0.74290(10) 0.0483(14) Uani 1 1 d .
H27 H 0.3903 0.5406 0.7498 0.058 Uiso 1 1 calc R
O32 O 0.25250(13) 0.42061(13) 0.59732(7) 0.0507(9) Uani 1 1 d .
C23 C 0.3475(2) 0.47766(19) 0.76615(10) 0.0514(14) Uani 1 1 d .
H28 H 0.3373 0.4461 0.7602 0.062 Uiso 1 1 calc R
O33 O 0.30862(13) 0.48241(12) 0.77065(6) 0.0504(10) Uani 1 1 d .
C24 C 0.3700(2) 0.4861(2) 0.79674(11) 0.0580(16) Uani 1 1 d .
H29 H 0.3480 0.4650 0.8109 0.070 Uiso 1 1 calc R
H30 H 0.3956 0.4806 0.7960 0.070 Uiso 1 1 calc R
O34 O 0.38499(19) 0.53025(16) 0.80551(9) 0.0961(17) Uani 1 1 d .
H31 H 0.3767 0.5429 0.7935 0.144 Uiso 1 1 calc R
C25 C 0.1433(2) 0.3043(2) 0.74770(12) 0.0627(17) Uani 1 1 d .
H32 H 0.1112 0.2833 0.7526 0.075 Uiso 1 1 calc R
C26 C 0.14493(19) 0.33513(18) 0.72340(11) 0.0479(13) Uani 1 1 d .
H33 H 0.1280 0.3499 0.7304 0.057 Uiso 1 1 calc R
C27 C 0.19074(19) 0.37115(17) 0.71730(10) 0.0441(13) Uani 1 1 d .
H34 H 0.2078 0.3567 0.7100 0.053 Uiso 1 1 calc R
C28 C 0.2149(2) 0.39798(17) 0.74393(10) 0.0478(14) Uani 1 1 d .
H35 H 0.2007 0.4157 0.7504 0.057 Uiso 1 1 calc R
O35 O 0.26051(12) 0.42780(12) 0.73695(6) 0.0447(8) Uani 1 1 d .
C29 C 0.21103(19) 0.36572(18) 0.76810(10) 0.0472(14) Uani 1 1 d .
H36 H 0.2287 0.3511 0.7624 0.057 Uiso 1 1 calc R
O36 O 0.16433(14) 0.33096(13) 0.77194(7) 0.0595(10) Uani 1 1 d .
C30 C 0.2270(2) 0.3872(2) 0.79807(11) 0.0574(16) Uani 1 1 d .
H37 H 0.2230 0.3639 0.8122 0.069 Uiso 1 1 calc R
H38 H 0.2593 0.4099 0.7972 0.069 Uiso 1 1 calc R
O37 O 0.20268(15) 0.40755(15) 0.80704(8) 0.0722(12) Uani 1 1 d .
H39 H 0.2113 0.4186 0.8236 0.108 Uiso 1 1 calc R
C31 C 0.1477(2) 0.1517(2) 0.74664(14) 0.0676(18) Uani 1 1 d .
H40 H 0.1330 0.1190 0.7514 0.081 Uiso 1 1 calc R
C32 C 0.1211(2) 0.1590(2) 0.72442(12) 0.0578(16) Uani 1 1 d .
H41 H 0.0899 0.1458 0.7321 0.069 Uiso 1 1 calc R
C33 C 0.1370(2) 0.2066(2) 0.71796(11) 0.0622(17) Uani 1 1 d .
H42 H 0.1678 0.2198 0.7096 0.075 Uiso 1 1 calc R
C34 C 0.1402(2) 0.2331(2) 0.74500(11) 0.0558(15) Uani 1 1 d .
H43 H 0.1093 0.2234 0.7522 0.067 Uiso 1 1 calc R
O38 O 0.16204(13) 0.27909(12) 0.73860(7) 0.0531(10) Uani 1 1 d .
C35 C 0.1656(2) 0.2214(2) 0.76799(11) 0.0527(15) Uani 1 1 d .
H44 H 0.1976 0.2349 0.7619 0.063 Uiso 1 1 calc R
O39 O 0.14830(14) 0.17631(15) 0.77202(8) 0.0638(11) Uani 1 1 d .
C36 C 0.1640(2) 0.2403(3) 0.79856(12) 0.0695(18) Uani 1 1 d .
H45 H 0.1822 0.2337 0.8121 0.083 Uiso 1 1 calc R
H46 H 0.1782 0.2734 0.7971 0.083 Uiso 1 1 calc R
O40 O 0.12265(17) 0.22391(17) 0.80967(9) 0.0871(14) Uani 1 1 d .
H47 H 0.1035 0.2089 0.7970 0.131 Uiso 1 1 calc R
C37 C 0.2969(2) 0.1379(2) 0.74695(12) 0.0584(16) Uani 1 1 d .
H48 H 0.3106 0.1192 0.7519 0.070 Uiso 1 1 calc R
C38 C 0.2624(2) 0.1141(2) 0.72484(13) 0.0632(18) Uani 1 1 d .
H49 H 0.2417 0.0831 0.7321 0.076 Uiso 1 1 calc R
C39 C 0.2342(2) 0.1352(2) 0.71703(12) 0.0588(16) Uani 1 1 d .
H50 H 0.2547 0.1655 0.7087 0.071 Uiso 1 1 calc R
C40 C 0.21338(19) 0.1418(2) 0.74492(10) 0.0483(14) Uani 1 1 d .
H51 H 0.1900 0.1120 0.7524 0.058 Uiso 1 1 calc R
O41 O 0.19313(14) 0.16748(14) 0.73732(8) 0.0587(10) Uani 1 1 d .
C41 C 0.2500(2) 0.1652(2) 0.76756(13) 0.0643(17) Uani 1 1 d .
H52 H 0.2717 0.1962 0.7609 0.077 Uiso 1 1 calc R
O42 O 0.27396(14) 0.14023(17) 0.77180(8) 0.0689(12) Uani 1 1 d .
C42 C 0.2329(2) 0.1674(2) 0.79832(11) 0.0602(16) Uani 1 1 d .
H53 H 0.2588 0.1837 0.8114 0.072 Uiso 1 1 calc R
H54 H 0.2166 0.1843 0.7974 0.072 Uiso 1 1 calc R
O43 O 0.20473(17) 0.12514(18) 0.80938(8) 0.0841(15) Uani 1 1 d .
H55 H 0.2049 0.1264 0.8275 0.126 Uiso 1 1 calc R

loop_
_atom_site_aniso_label
_atom_site_aniso_U_11
_atom_site_aniso_U_22
_atom_site_aniso_U_33
_atom_site_aniso_U_23
_atom_site_aniso_U_13
_atom_site_aniso_U_12
V1 0.0859(8) 0.0788(8) 0.0403(6) -0.0035(5) 0.0083(5) 0.0327(7)
V2 0.0636(7) 0.0721(7) 0.0371(5) -0.0029(5) 0.0035(5) 0.0245(6)
V3 0.0696(7) 0.0806(7) 0.0283(5) -0.0087(5) -0.0009(4) 0.0380(6)
V4 0.0630(9) 0.0502(6) 0.0209(6) -0.0004(3) -0.0008(5) 0.0315(4)
Na1 0.088(3) 0.110(2) 0.074(3) 0.0008(11) 0.002(2) 0.0439(15)
Na2 0.0886(18) 0.0916(19) 0.0472(14) 0.0020(13) 0.0052(12) 0.0532(16)
Na3 0.098(2) 0.0726(17) 0.0450(14) -0.0083(12) -0.0028(13) 0.0367(15)
Na4 0.0768(16) 0.0549(14) 0.0404(12) 0.0001(10) 0.0056(11) 0.0322(12)
O1 0.141(5) 0.096(4) 0.072(3) 0.000(3) 0.013(3) 0.056(4)
O2 0.066(3) 0.110(4) 0.040(2) 0.003(2) -0.002(2) 0.021(3)
O3 0.066(3) 0.101(4) 0.065(3) 0.001(3) 0.008(2) 0.039(3)
O4 0.059(4) 0.080(3) 0.038(3) -0.0015(13) -0.003(3) 0.0295(18)
O5 0.263(13) 0.123(5) 0.119(8) -0.025(4) -0.051(8) 0.131(7)
O6 0.157(7) 0.093(5) 0.295(12) 0.003(6) -0.028(7) 0.071(5)
O7 0.131(5) 0.102(5) 0.183(7) 0.038(5) 0.001(5) 0.056(4)
O8 0.131(5) 0.098(4) 0.141(5) -0.006(4) 0.003(4) 0.088(4)
O9 0.078(3) 0.094(3) 0.030(2) 0.0017(19) 0.0047(19) 0.050(3)
O10 0.095(3) 0.074(3) 0.050(3) 0.005(2) 0.028(2) 0.040(3)
O11 0.064(3) 0.076(3) 0.036(2) 0.0041(19) 0.0137(18) 0.032(2)
O12 0.069(3) 0.104(3) 0.0232(19) 0.010(2) 0.0104(18) 0.043(3)
O13 0.086(3) 0.078(3) 0.0221(19) -0.0027(18) 0.0039(18) 0.032(2)
O14 0.088(3) 0.076(3) 0.026(2) 0.0000(18) 0.0102(18) 0.044(2)
O15 0.067(3) 0.094(3) 0.0219(17) -0.0151(19) 0.0026(17) 0.040(2)
O16 0.085(3) 0.081(3) 0.0241(18) -0.0038(18) -0.0015(19) 0.041(2)
O17 0.080(3) 0.067(3) 0.0258(19) -0.0048(17) 0.0080(17) 0.038(2)
O18 0.079(3) 0.061(2) 0.032(2) -0.0163(17) 0.0093(18) 0.019(2)
O19 0.088(3) 0.086(3) 0.0166(19) -0.0012(17) 0.0057(18) 0.045(2)
O20 0.081(3) 0.065(3) 0.0193(18) -0.0037(17) 0.0026(17) 0.033(2)
O21 0.061(2) 0.053(2) 0.0173(16) 0.0011(15) 0.0010(15) 0.0229(19)
O22 0.054(2) 0.070(3) 0.0187(17) 0.0087(16) 0.0023(15) 0.0306(19)
C1 0.063(4) 0.083(5) 0.030(3) 0.008(3) 0.011(3) 0.026(3)
C2 0.063(4) 0.061(4) 0.038(3) -0.002(3) 0.011(3) 0.029(3)
C3 0.056(4) 0.054(4) 0.034(3) 0.001(2) 0.002(2) 0.021(3)
O23 0.051(2) 0.073(3) 0.053(2) 0.016(2) 0.0113(18) 0.034(2)
C4 0.078(4) 0.057(4) 0.031(3) -0.012(3) 0.002(3) 0.023(4)
C5 0.060(4) 0.079(4) 0.046(3) -0.002(3) 0.002(3) 0.043(4)
O24 0.071(3) 0.077(3) 0.0275(19) -0.0057(17) 0.0035(18) 0.040(2)
C6 0.103(5) 0.089(5) 0.052(4) 0.025(4) 0.032(4) 0.055(4)
O25 0.133(4) 0.120(4) 0.034(2) 0.027(3) 0.035(3) 0.074(4)
C7 0.057(4) 0.066(4) 0.023(3) -0.017(2) -0.001(2) 0.023(3)
C8 0.042(3) 0.071(4) 0.038(3) -0.014(3) -0.003(2) 0.014(3)
C9 0.060(4) 0.054(3) 0.023(3) -0.009(2) 0.001(2) 0.017(3)
C10 0.059(4) 0.053(3) 0.043(3) -0.010(3) -0.010(3) 0.029(3)
O26 0.060(2) 0.061(3) 0.036(2) -0.0134(18) -0.0027(17) 0.026(2)
C11 0.042(3) 0.066(4) 0.032(3) -0.008(2) 0.006(2) 0.023(3)
O27 0.077(3) 0.071(3) 0.0205(19) -0.0070(16) 0.0001(17) 0.029(2)
C12 0.059(4) 0.066(4) 0.037(3) -0.015(3) -0.002(3) 0.029(3)
O28 0.132(5) 0.082(4) 0.153(6) 0.043(4) -0.076(5) -0.004(4)
C13 0.061(4) 0.085(4) 0.028(3) -0.017(3) -0.007(3) 0.037(3)
C14 0.055(4) 0.072(4) 0.027(3) -0.019(3) -0.011(2) 0.032(3)
C15 0.046(3) 0.075(4) 0.018(2) -0.005(2) -0.008(2) 0.034(3)
C16 0.067(4) 0.073(4) 0.017(2) -0.003(2) -0.004(2) 0.040(3)
O29 0.056(2) 0.059(3) 0.042(2) -0.0154(18) -0.0138(17) 0.023(2)
C17 0.061(4) 0.073(4) 0.029(3) -0.013(3) -0.012(2) 0.028(3)
O30 0.072(3) 0.077(3) 0.0254(19) -0.0075(17) -0.0155(17) 0.042(2)
C18 0.077(5) 0.086(5) 0.035(3) -0.026(3) 0.004(3) 0.023(4)
O31 0.085(3) 0.147(5) 0.022(2) -0.022(2) -0.009(2) 0.047(3)
C19 0.053(3) 0.054(4) 0.035(3) 0.000(2) 0.008(2) 0.020(3)
C20 0.082(4) 0.043(3) 0.028(3) -0.006(2) -0.005(3) 0.034(3)
C21 0.070(4) 0.046(3) 0.026(3) -0.001(2) -0.008(2) 0.037(3)
C22 0.065(4) 0.056(3) 0.019(3) -0.003(2) -0.004(2) 0.027(3)
O32 0.066(3) 0.064(3) 0.0255(18) -0.0024(17) -0.0121(17) 0.035(2)
C23 0.065(4) 0.056(4) 0.020(3) -0.005(2) -0.009(2) 0.020(3)
O33 0.070(3) 0.063(2) 0.0116(16) -0.0080(14) -0.0069(15) 0.028(2)
C24 0.084(4) 0.069(4) 0.020(3) 0.003(3) -0.004(3) 0.038(4)
O34 0.141(5) 0.070(3) 0.034(2) -0.001(2) -0.027(3) 0.021(3)
C25 0.066(4) 0.064(4) 0.033(3) -0.011(3) 0.008(3) 0.014(3)
C26 0.068(4) 0.052(3) 0.029(3) -0.006(2) -0.001(3) 0.034(3)
C27 0.064(4) 0.044(3) 0.025(3) -0.004(2) 0.005(2) 0.028(3)
C28 0.080(4) 0.048(3) 0.020(3) -0.006(2) 0.002(2) 0.035(3)
O35 0.058(2) 0.049(2) 0.0221(17) -0.0027(15) 0.0060(15) 0.0226(19)
C29 0.058(4) 0.047(3) 0.024(3) -0.002(2) 0.004(2) 0.016(3)
O36 0.083(3) 0.065(3) 0.0270(19) 0.0000(17) 0.0073(18) 0.034(2)
C30 0.093(5) 0.057(4) 0.024(3) 0.007(2) 0.004(3) 0.039(4)
O37 0.085(3) 0.090(3) 0.031(2) -0.009(2) -0.010(2) 0.035(3)
C31 0.066(4) 0.091(5) 0.050(4) 0.016(3) 0.011(3) 0.043(4)
C32 0.059(4) 0.057(4) 0.039(3) -0.007(3) 0.011(3) 0.014(3)
C33 0.077(4) 0.070(4) 0.024(3) 0.006(3) 0.018(3) 0.025(3)
C34 0.072(4) 0.065(4) 0.024(3) -0.010(3) -0.003(2) 0.029(3)
O38 0.075(3) 0.051(2) 0.029(2) 0.0017(16) 0.0177(17) 0.028(2)
C35 0.062(4) 0.057(4) 0.037(3) 0.001(3) 0.012(3) 0.028(3)
O39 0.076(3) 0.083(3) 0.036(2) 0.009(2) 0.0102(19) 0.043(2)
C36 0.070(5) 0.095(5) 0.038(3) -0.007(3) -0.001(3) 0.038(4)
O40 0.091(4) 0.112(4) 0.046(2) -0.005(2) -0.001(2) 0.042(3)
C37 0.063(4) 0.063(4) 0.039(3) 0.001(3) 0.008(3) 0.024(3)
C38 0.065(4) 0.078(4) 0.046(4) 0.014(3) 0.028(3) 0.035(4)
C39 0.067(4) 0.073(4) 0.035(3) 0.017(3) 0.017(3) 0.035(4)
C40 0.062(4) 0.062(4) 0.018(3) -0.002(2) 0.003(2) 0.028(3)
O41 0.077(3) 0.072(3) 0.034(2) 0.0110(18) 0.0198(19) 0.042(2)
C41 0.058(4) 0.060(4) 0.052(4) 0.010(3) 0.019(3) 0.012(3)
O42 0.063(3) 0.118(4) 0.030(2) 0.011(2) 0.0147(18) 0.049(3)
C42 0.071(4) 0.080(5) 0.028(3) 0.000(3) 0.006(3) 0.036(4)
O43 0.107(4) 0.126(4) 0.024(2) 0.007(2) 0.016(2) 0.062(3)

loop_
_atom_type_symbol
_atom_type_description
_atom_type_scat_dispersion_real
_atom_type_scat_dispersion_imag
_atom_type_scat_source
C C 0.0033 0.0016 'International Tables Vol C Tables 4.2.6.8 and 6.1.1.4'
H H 0.0000 0.0000 'International Tables Vol C Tables 4.2.6.8 and 6.1.1.4'
Na Na 0.0362 0.0249 'International Tables Vol C Tables 4.2.6.8 and 6.1.1.4'
O O 0.0106 0.0060 'International Tables Vol C Tables 4.2.6.8 and 6.1.1.4'
V V 0.3005 0.5294 'International Tables Vol C Tables 4.2.6.8 and 6.1.1.4'

loop_
_geom_angle_atom_site_label_1
_geom_angle_atom_site_label_2
_geom_angle_atom_site_label_3
_geom_angle
_geom_angle_site_symmetry_1
_geom_angle_site_symmetry_3
O1 V1 O9 115.8(2) . .
O1 V1 O10 103.6(3) . .
O9 V1 O10 86.24(17) . .
O1 V1 O12 113.7(2) . .
O9 V1 O12 130.48(19) . .
O10 V1 O12 81.71(17) . .
O1 V1 O11 105.5(3) . .
O9 V1 O11 81.55(16) . .
O10 V1 O11 150.87(19) . .
O12 V1 O11 86.30(16) . .
O2 V2 O13 115.1(2) . .
O2 V2 O16 112.9(2) . .
O13 V2 O16 131.95(18) . .
O2 V2 O14 103.6(2) . .
O13 V2 O14 85.25(17) . .
O16 V2 O14 82.28(17) . .
O2 V2 O15 106.1(2) . .
O13 V2 O15 82.36(17) . .
O16 V2 O15 86.16(16) . .
O14 V2 O15 150.32(18) . .
O3 V3 O20 115.7(2) . .
O3 V3 O17 114.2(2) . .
O20 V3 O17 130.10(18) . .
O3 V3 O18 102.4(2) . .
O20 V3 O18 82.53(16) . .
O17 V3 O18 87.06(16) . .
O3 V3 O19 105.2(2) . .
O20 V3 O19 84.80(17) . .
O17 V3 O19 82.47(16) . .
O18 V3 O19 152.33(19) . .
O4 V4 O22 115.51(12) . 12_556
O4 V4 O22 115.51(12) . .
O22 V4 O22 129.0(2) 12_556 .
O4 V4 O21 104.90(11) . 12_556
O22 V4 O21 82.31(14) 12_556 12_556
O22 V4 O21 84.98(14) . 12_556
O4 V4 O21 104.90(11) . .
O22 V4 O21 84.97(14) 12_556 .
O22 V4 O21 82.30(15) . .
O21 V4 O21 150.2(2) 12_556 .
O9 Na1 O9 147.2(3) 12_556 .
O9 Na1 O10 71.79(16) 12_556 12_556
O9 Na1 O10 94.49(18) . 12_556
O9 Na1 O10 94.49(18) 12_556 .
O9 Na1 O10 71.79(16) . .
O10 Na1 O10 131.1(3) 12_556 .
O9 Na1 O5 106.42(16) 12_556 .
O9 Na1 O5 106.42(16) . .
O10 Na1 O5 114.46(15) 12_556 .
O10 Na1 O5 114.47(15) . .
O13 Na2 O12 156.0(2) . .
O13 Na2 O14 71.32(15) . .
O12 Na2 O14 99.79(16) . .
O13 Na2 O11 99.14(17) . .
O12 Na2 O11 72.53(15) . .
O14 Na2 O11 138.90(19) . .
O13 Na2 O6 106.2(2) . .
O12 Na2 O6 97.8(2) . .
O14 Na2 O6 110.6(3) . .
O11 Na2 O6 110.4(3) . .
O17 Na3 O16 151.4(2) . .
O17 Na3 O18 72.72(16) . .
O16 Na3 O18 96.38(17) . .
O17 Na3 O15 96.32(17) . .
O16 Na3 O15 72.05(15) . .
O18 Na3 O15 134.32(19) . .
O17 Na3 O7 102.0(2) . .
O16 Na3 O7 106.6(2) . .
O18 Na3 O7 115.1(2) . .
O15 Na3 O7 110.5(2) . .
O22 Na4 O20 144.83(17) 12_556 .
O22 Na4 O8 108.5(2) 12_556 .
O20 Na4 O8 106.7(2) . .
O22 Na4 O19 95.42(15) 12_556 .
O20 Na4 O19 68.89(15) . .
O8 Na4 O19 115.1(2) . .
O22 Na4 O21 68.59(13) 12_556 .
O20 Na4 O21 95.79(14) . .
O8 Na4 O21 116.9(2) . .
O19 Na4 O21 128.00(16) . .
C3 O9 V1 113.1(3) . .
C3 O9 Na1 116.3(4) . .
V1 O9 Na1 101.07(16) . .
C38 O10 V1 110.8(4) . .
C38 O10 Na1 129.7(4) . .
V1 O10 Na1 96.40(18) . .
C2 O11 V1 109.2(3) . .
C2 O11 Na2 129.6(4) . .
V1 O11 Na2 96.25(16) . .
C39 O12 V1 111.1(3) . .
C39 O12 Na2 118.8(4) . .
V1 O12 Na2 101.05(16) . .
C9 O13 V2 112.0(3) . .
C9 O13 Na2 116.3(3) . .
V2 O13 Na2 101.84(16) . .
C32 O14 V2 109.8(4) . .
C32 O14 Na2 128.4(4) . .
V2 O14 Na2 96.88(15) . .
C8 O15 V2 107.5(4) . .
C8 O15 Na3 129.9(3) . .
V2 O15 Na3 95.47(15) . .
C33 O16 V2 111.2(4) . .
C33 O16 Na3 114.8(4) . .
V2 O16 Na3 100.79(16) . .
C15 O17 V3 111.6(3) . .
C15 O17 Na3 120.3(3) . .
V3 O17 Na3 100.45(16) . .
C26 O18 V3 109.1(3) . .
C26 O18 Na3 128.7(4) . .
V3 O18 Na3 95.29(15) . .
C14 O19 V3 106.9(3) . .
C14 O19 Na4 128.2(3) . .
V3 O19 Na4 96.77(16) . .
C27 O20 V3 112.4(3) . .
C27 O20 Na4 115.6(3) . .
V3 O20 Na4 103.07(16) . .
C20 O21 V4 108.6(3) . .
C20 O21 Na4 126.2(3) . .
V4 O21 Na4 96.62(13) . .
C21 O22 V4 112.8(3) . .
C21 O22 Na4 113.9(3) . 12_556
V4 O22 Na4 103.49(15) . 12_556
O26 C1 C2 112.9(5) . .
O26 C1 O24 110.7(5) . .
C2 C1 O24 107.0(5) . .
O26 C1 H1 108.8 . .
C2 C1 H1 108.8 . .
O24 C1 H1 108.8 . .
O11 C2 C1 115.2(5) . .
O11 C2 C3 106.6(4) . .
C1 C2 C3 113.1(5) . .
O11 C2 H2 107.2 . .
C1 C2 H2 107.2 . .
C3 C2 H2 107.2 . .
O9 C3 C2 106.9(4) . .
O9 C3 C4 113.6(5) . .
C2 C3 C4 110.2(4) . .
O9 C3 H3 108.7 . .
C2 C3 H3 108.7 . .
C4 C3 H3 108.7 . .
C37 O23 C4 117.1(5) . 12_556
O23 C4 C3 107.2(4) 12_556 .
O23 C4 C5 110.1(5) 12_556 .
C3 C4 C5 107.9(5) . .
O23 C4 H4 110.5 12_556 .
C3 C4 H4 110.5 . .
C5 C4 H4 110.5 . .
O24 C5 C6 105.3(5) . .
O24 C5 C4 109.1(5) . .
C6 C5 C4 114.4(5) . .
O24 C5 H5 109.3 . .
C6 C5 H5 109.3 . .
C4 C5 H5 109.3 . .
C5 O24 C1 113.7(4) . .
O25 C6 C5 111.7(5) . .
O25 C6 H6 109.3 . .
C5 C6 H6 109.3 . .
O25 C6 H7 109.3 . .
C5 C6 H7 109.3 . .
H6 C6 H7 107.9 . .
C6 O25 H8 109.5 . .
O29 C7 O27 110.0(4) . .
O29 C7 C8 111.0(4) . .
O27 C7 C8 104.8(4) . .
O29 C7 H9 110.3 . .
O27 C7 H9 110.3 . .
C8 C7 H9 110.3 . .
O15 C8 C9 108.4(4) . .
O15 C8 C7 112.2(5) . .
C9 C8 C7 113.4(5) . .
O15 C8 H10 107.5 . .
C9 C8 H10 107.5 . .
C7 C8 H10 107.5 . .
O13 C9 C8 105.3(4) . .
O13 C9 C10 114.1(5) . .
C8 C9 C10 112.7(4) . .
O13 C9 H11 108.2 . .
C8 C9 H11 108.2 . .
C10 C9 H11 108.2 . .
O26 C10 C9 107.1(4) . .
O26 C10 C11 109.3(5) . .
C9 C10 C11 108.7(4) . .
O26 C10 H12 110.5 . .
C9 C10 H12 110.5 . .
C11 C10 H12 110.5 . .
C1 O26 C10 117.9(4) . .
O27 C11 C12 104.8(4) . .
O27 C11 C10 108.5(4) . .
C12 C11 C10 115.1(5) . .
O27 C11 H13 109.4 . .
C12 C11 H13 109.4 . .
C10 C11 H13 109.4 . .
C7 O27 C11 115.7(4) . .
O28 C12 C11 104.3(6) . .
O28 C12 H14 110.9 . .
C11 C12 H14 110.9 . .
O28 C12 H15 110.9 . .
C11 C12 H15 110.9 . .
H14 C12 H15 108.9 . .
C12 O28 H56 109.5 . .
O32 C13 O30 111.6(4) . .
O32 C13 C14 110.1(4) . .
O30 C13 C14 105.1(4) . .
O32 C13 H17 110.0 . .
O30 C13 H17 110.0 . .
C14 C13 H17 110.0 . .
O19 C14 C15 106.7(4) . .
O19 C14 C13 112.8(4) . .
C15 C14 C13 113.6(4) . .
O19 C14 H18 107.8 . .
C15 C14 H18 107.8 . .
C13 C14 H18 107.8 . .
O17 C15 C14 108.1(4) . .
O17 C15 C16 113.4(5) . .
C14 C15 C16 112.2(4) . .
O17 C15 H19 107.6 . .
C14 C15 H19 107.6 . .
C16 C15 H19 107.6 . .
O29 C16 C15 109.3(4) . .
O29 C16 C17 111.7(5) . .
C15 C16 C17 107.9(5) . .
O29 C16 H20 109.3 . .
C15 C16 H20 109.3 . .
C17 C16 H20 109.3 . .
C7 O29 C16 116.9(4) . .
O30 C17 C16 113.1(5) . .
O30 C17 C18 105.6(5) . .
C16 C17 C18 114.0(5) . .
O30 C17 H21 108.0 . .
C16 C17 H21 108.0 . .
C18 C17 H21 108.0 . .
C17 O30 C13 116.5(4) . .
O31 C18 C17 110.6(5) . .
O31 C18 H22 109.5 . .
C17 C18 H22 109.5 . .
O31 C18 H23 109.5 . .
C17 C18 H23 109.5 . .
H22 C18 H23 108.1 . .
C18 O31 H24 109.5 . .
O35 C19 O33 115.3(5) . .
O35 C19 C20 111.2(4) . .
O33 C19 C20 106.3(4) . .
O35 C19 H25 107.9 . .
O33 C19 H25 107.9 . .
C20 C19 H25 107.9 . .
O21 C20 C21 106.7(4) . .
O21 C20 C19 115.6(5) . .
C21 C20 C19 112.9(4) . .
O21 C20 H26 107.1 . .
C21 C20 H26 107.1 . .
C19 C20 H26 107.1 . .
O22 C21 C20 107.4(4) . .
O22 C21 C22 115.2(5) . .
C20 C21 C22 112.3(4) . .
O22 C21 H21A 107.2 . .
C20 C21 H21A 107.2 . .
C22 C21 H21A 107.2 . .
Na4 C21 H21A 73.2 12_556 .
O32 C22 C21 109.5(4) 12_556 .
O32 C22 C23 112.0(5) 12_556 .
C21 C22 C23 109.1(5) . .
O32 C22 H27 108.7 12_556 .
C21 C22 H27 108.7 . .
C23 C22 H27 108.7 . .
C13 O32 C22 117.7(4) . 12_556
O33 C23 C22 111.4(5) . .
O33 C23 C24 104.4(4) . .
C22 C23 C24 114.3(5) . .
O33 C23 H28 108.9 . .
C22 C23 H28 108.9 . .
C24 C23 H28 108.9 . .
C19 O33 C23 114.6(4) . .
O34 C24 C23 110.1(5) . .
O34 C24 H29 109.6 . .
C23 C24 H29 109.6 . .
O34 C24 H30 109.6 . .
C23 C24 H30 109.6 . .
H29 C24 H30 108.2 . .
C24 O34 H31 109.5 . .
O38 C25 O36 114.0(5) . .
O38 C25 C26 110.3(4) . .
O36 C25 C26 107.9(5) . .
O38 C25 H32 108.2 . .
O36 C25 H32 108.2 . .
C26 C25 H32 108.2 . .
O18 C26 C27 106.8(4) . .
O18 C26 C25 117.3(4) . .
C27 C26 C25 112.3(5) . .
O18 C26 H33 106.6 . .
C27 C26 H33 106.6 . .
C25 C26 H33 106.6 . .
O20 C27 C26 108.0(5) . .
O20 C27 C28 113.7(4) . .
C26 C27 C28 113.0(4) . .
O20 C27 H34 107.3 . .
C26 C27 H34 107.3 . .
C28 C27 H34 107.3 . .
Na4 C27 H34 74.1 . .
O35 C28 C27 109.2(4) . .
O35 C28 C29 110.8(5) . .
C27 C28 C29 109.2(4) . .
O35 C28 H35 109.2 . .
C27 C28 H35 109.2 . .
C29 C28 H35 109.2 . .
C19 O35 C28 119.1(4) . .
O36 C29 C28 110.2(4) . .
O36 C29 C30 105.5(4) . .
C28 C29 C30 115.4(4) . .
O36 C29 H36 108.5 . .
C28 C29 H36 108.5 . .
C30 C29 H36 108.5 . .
C25 O36 C29 115.9(4) . .
O37 C30 C29 110.4(5) . .
O37 C30 H37 109.6 . .
C29 C30 H37 109.6 . .
O37 C30 H38 109.6 . .
C29 C30 H38 109.6 . .
H37 C30 H38 108.1 . .
C30 O37 H39 109.5 . .
O41 C31 O39 109.2(5) . .
O41 C31 C32 112.0(5) . .
O39 C31 C32 106.9(5) . .
O41 C31 H40 109.5 . .
O39 C31 H40 109.5 . .
C32 C31 H40 109.5 . .
O14 C32 C33 105.6(4) . .
O14 C32 C31 115.1(5) . .
C33 C32 C31 114.4(5) . .
O14 C32 H41 107.1 . .
C33 C32 H41 107.1 . .
C31 C32 H41 107.1 . .
O16 C33 C32 108.2(5) . .
O16 C33 C34 113.5(5) . .
C32 C33 C34 112.0(4) . .
O16 C33 H42 107.6 . .
C32 C33 H42 107.6 . .
C34 C33 H42 107.6 . .
O38 C34 C33 109.9(4) . .
O38 C34 C35 112.5(5) . .
C33 C34 C35 106.9(5) . .
O38 C34 H43 109.2 . .
C33 C34 H43 109.2 . .
C35 C34 H43 109.2 . .
C25 O38 C34 119.3(4) . .
O39 C35 C34 113.9(5) . .
O39 C35 C36 105.2(5) . .
C34 C35 C36 111.6(5) . .
O39 C35 H44 108.7 . .
C34 C35 H44 108.7 . .
C36 C35 H44 108.7 . .
C35 O39 C31 115.2(4) . .
O40 C36 C35 114.8(5) . .
O40 C36 H45 108.6 . .
C35 C36 H45 108.6 . .
O40 C36 H46 108.6 . .
C35 C36 H46 108.6 . .
H45 C36 H46 107.5 . .
C36 O40 H47 109.5 . .
O23 C37 O42 113.8(5) . .
O23 C37 C38 112.7(5) . .
O42 C37 C38 106.2(5) . .
O23 C37 H48 107.9 . .
O42 C37 H48 107.9 . .
C38 C37 H48 107.9 . .
O10 C38 C37 116.4(5) . .
O10 C38 C39 101.0(5) . .
C37 C38 C39 115.4(6) . .
O10 C38 H49 107.9 . .
C37 C38 H49 107.9 . .
C39 C38 H49 107.9 . .
O12 C39 C38 110.2(5) . .
O12 C39 C40 113.9(5) . .
C38 C39 C40 109.1(5) . .
O12 C39 H50 107.8 . .
C38 C39 H50 107.8 . .
C40 C39 H50 107.8 . .
O41 C40 C41 112.2(5) . .
O41 C40 C39 107.1(4) . .
C41 C40 C39 109.1(5) . .
O41 C40 H51 109.4 . .
C41 C40 H51 109.4 . .
C39 C40 H51 109.4 . .
C40 O41 C31 118.0(4) . .
O42 C41 C40 110.0(5) . .
O42 C41 C42 104.1(5) . .
C40 C41 C42 114.8(5) . .
O42 C41 H52 109.2 . .
C40 C41 H52 109.3 . .
C42 C41 H52 109.3 . .
C37 O42 C41 114.5(4) . .
O43 C42 C41 111.8(5) . .
O43 C42 H53 109.3 . .
C41 C42 H53 109.3 . .
O43 C42 H54 109.3 . .
C41 C42 H54 109.3 . .
H53 C42 H54 107.9 . .
C42 O43 H55 109.5 . .

loop_
_geom_bond_atom_site_label_1
_geom_bond_atom_site_label_2
_geom_bond_distance
_geom_bond_site_symmetry_2
V1 O1 1.576(6) .
V1 O9 1.952(4) .
V1 O10 1.973(5) .
V1 O12 1.975(4) .
V1 O11 2.013(4) .
V2 O2 1.609(5) .
V2 O13 1.963(4) .
V2 O16 1.964(4) .
V2 O14 1.986(4) .
V2 O15 2.001(4) .
V3 O3 1.622(5) .
V3 O20 1.916(4) .
V3 O17 1.953(4) .
V3 O18 1.967(4) .
V3 O19 1.989(4) .
V4 O4 1.631(6) .
V4 O22 1.927(3) 12_556
V4 O22 1.927(3) .
V4 O21 1.983(3) 12_556
V4 O21 1.984(3) .
Na1 O9 2.226(4) 12_556
Na1 O9 2.226(4) .
Na1 O10 2.347(4) 12_556
Na1 O10 2.347(4) .
Na1 O5 2.369(10) .
Na2 O13 2.228(5) .
Na2 O12 2.248(5) .
Na2 O14 2.356(5) .
Na2 O11 2.360(5) .
Na2 O6 2.507(9) .
Na3 O17 2.203(5) .
Na3 O16 2.236(5) .
Na3 O18 2.347(5) .
Na3 O15 2.365(4) .
Na3 O7 2.413(8) .
Na4 O22 2.266(4) 12_556
Na4 O20 2.266(4) .
Na4 O8 2.327(5) .
Na4 O19 2.386(5) .
Na4 O21 2.418(4) .
O9 C3 1.392(7) .
O10 C38 1.463(7) .
O11 C2 1.401(6) .
O12 C39 1.360(7) .
O13 C9 1.437(7) .
O14 C32 1.441(6) .
O15 C8 1.419(6) .
O16 C33 1.418(7) .
O17 C15 1.378(6) .
O18 C26 1.400(6) .
O19 C14 1.422(6) .
O20 C27 1.392(6) .
O21 C20 1.415(6) .
O22 C21 1.404(6) .
C1 O26 1.386(7) .
C1 C2 1.473(8) .
C1 O24 1.473(6) .
C1 H1 1.0000 .
C2 C3 1.510(8) .
C2 H2 1.0000 .
C3 C4 1.524(7) .
C3 H3 1.0000 .
O23 C37 1.371(7) .
O23 C4 1.450(7) 12_556
C4 O23 1.450(7) 12_556
C4 C5 1.538(8) .
C4 H4 1.0000 .
C5 O24 1.443(7) .
C5 C6 1.533(8) .
C5 H5 1.0000 .
C6 O25 1.439(8) .
C6 H6 0.9900 .
C6 H7 0.9900 .
O25 H8 0.8400 .
C7 O29 1.419(6) .
C7 O27 1.462(6) .
C7 C8 1.540(8) .
C7 H9 1.0000 .
C8 C9 1.472(8) .
C8 H10 1.0000 .
C9 C10 1.514(7) .
C9 H11 1.0000 .
C10 O26 1.454(7) .
C10 C11 1.545(8) .
C10 H12 1.0000 .
C11 O27 1.471(7) .
C11 C12 1.500(7) .
C11 H13 1.0000 .
C12 O28 1.430(8) .
C12 H14 0.9900 .
C12 H15 0.9900 .
O28 H56 0.8400 .
C13 O32 1.388(7) .
C13 O30 1.450(6) .
C13 C14 1.554(8) .
C13 H17 1.0000 .
C14 C15 1.466(8) .
C14 H18 1.0000 .
C15 C16 1.509(7) .
C15 H19 1.0000 .
C16 O29 1.426(7) .
C16 C17 1.526(8) .
C16 H20 1.0000 .
C17 O30 1.400(7) .
C17 C18 1.537(7) .
C17 H21 1.0000 .
C18 O31 1.410(8) .
C18 H22 0.9900 .
C18 H23 0.9900 .
O31 H24 0.8400 .
C19 O35 1.400(6) .
C19 O33 1.401(6) .
C19 C20 1.532(7) .
C19 H25 1.0000 .
C20 C21 1.475(8) .
C20 H26 1.0000 .
C21 C22 1.487(7) .
C21 H21A 1.0000 .
C22 O32 1.446(7) 12_556
C22 C23 1.511(7) .
C22 H27 1.0000 .
O32 C22 1.446(7) 12_556
C23 O33 1.441(7) .
C23 C24 1.570(7) .
C23 H28 1.0000 .
C24 O34 1.399(7) .
C24 H29 0.9900 .
C24 H30 0.9900 .
O34 H31 0.8400 .
C25 O38 1.381(8) .
C25 O36 1.400(6) .
C25 C26 1.529(8) .
C25 H32 1.0000 .
C26 C27 1.467(8) .
C26 H33 1.0000 .
C27 C28 1.516(7) .
C27 H34 1.0000 .
C28 O35 1.418(7) .
C28 C29 1.535(7) .
C28 H35 1.0000 .
C29 O36 1.458(7) .
C29 C30 1.539(7) .
C29 H36 1.0000 .
C30 O37 1.398(7) .
C30 H37 0.9900 .
C30 H38 0.9900 .
O37 H39 0.8400 .
C31 O41 1.440(7) .
C31 O39 1.444(8) .
C31 C32 1.483(9) .
C31 H40 1.0000 .
C32 C33 1.476(8) .
C32 H41 1.0000 .
C33 C34 1.520(8) .
C33 H42 1.0000 .
C34 O38 1.405(7) .
C34 C35 1.554(8) .
C34 H43 1.0000 .
C35 O39 1.370(7) .
C35 C36 1.571(8) .
C35 H44 1.0000 .
C36 O40 1.344(8) .
C36 H45 0.9900 .
C36 H46 0.9900 .
O40 H47 0.8400 .
C37 O42 1.419(7) .
C37 C38 1.468(9) .
C37 H48 1.0000 .
C38 C39 1.521(9) .
C38 H49 1.0000 .
C39 C40 1.548(7) .
C39 H50 1.0000 .
C40 O41 1.416(7) .
C40 C41 1.525(8) .
C40 H51 1.0000 .
C41 O42 1.470(8) .
C41 C42 1.558(8) .
C41 H52 1.0000 .
C42 O43 1.381(7) .
C42 H53 0.9900 .
C42 H54 0.9900 .
O43 H55 0.8400 .

loop_
_platon_squeeze_void_nr
_platon_squeeze_void_average_x
_platon_squeeze_void_average_y
_platon_squeeze_void_average_z
_platon_squeeze_void_volume
_platon_squeeze_void_count_electrons
1 -0.005 -0.007 -0.005 20748.2 4897.7
2 0.667 0.000 -0.003 1488.8 541.8
3 0.333 0.333 0.260 1487.7 541.8
4 1.000 0.667 0.593 1488.9 541.8
